data_7720500
loop_
_publ_author_name
'Dubrawski, Zachary'
'A&#xef;ssiou, Samy'
'Jeanneau, Erwann'
'Thieuleux, Chlo&#xe9;'
'Camp, Cl&#xe9;ment'

_publ_section_title
;
 Visible-light driven H<sub>2</sub> reductive elimination unlocks
 reactivity in polyhydrido niobium iridium clusters.
;
_journal_issue 2
_journal_name_full 'Dalton transactions (Cambridge, England : 2003)'
_journal_page_first 620
_journal_page_last 629
_journal_paper_doi 10.1039/d5dt02432c
_journal_volume 55
_journal_year 2026
_chemical_formula_moiety 'C48 H58 Ir3 Nb O, C5 H12'
_chemical_formula_sum 'C53 H70 Ir3 Nb O'
_chemical_formula_weight 1392.60
_space_group_crystal_system monoclinic
_space_group_IT_number 14
_space_group_name_Hall '-P 2ybc'
_space_group_name_H-M_alt 'P 1 21/c 1'
_atom_sites_solution_hydrogens geom
_atom_sites_solution_primary dual
_audit_creation_date 2025-05-28
_audit_creation_method
;
Olex2 1.5-ac6-020
(compiled 2024.02.14 svn.r2f8d729c for Rigaku Oxford Diffraction, GUI svn.r6966)
;
_audit_update_record
;
2025-09-11 deposited with the CCDC.	2025-11-20 downloaded from the CCDC.
;
_cell_angle_alpha 90
_cell_angle_beta 104.6860(10)
_cell_angle_gamma 90
_cell_formula_units_Z 4
_cell_length_a 18.62790(10)
_cell_length_b 14.23730(10)
_cell_length_c 19.74350(10)
_cell_measurement_reflns_used 72265
_cell_measurement_temperature 100.02(10)
_cell_measurement_theta_max 78.5030
_cell_measurement_theta_min 2.8860
_cell_volume 5065.13(6)
_computing_cell_refinement 'CrysAlisPro 1.171.44.111a (Rigaku OD, 2025)'
_computing_data_collection 'CrysAlisPro system (CCD 44.111a 64-bit (release 13-05-2025))'
_computing_data_reduction 'CrysAlisPro 1.171.44.111a (Rigaku OD, 2025)'
_computing_molecular_graphics 'Olex2 1.5-ac6-020 (Dolomanov et al., 2009)'
_computing_publication_material 'Olex2 1.5-ac6-020 (Dolomanov et al., 2009)'
_computing_structure_refinement 'SHELXL 2018/3 (Sheldrick, 2015)'
_computing_structure_solution 'SHELXT 2018/2 (Sheldrick, 2018)'
_diffrn_ambient_environment N~2~
_diffrn_ambient_temperature 100.02(10)
_diffrn_detector 'Hybrid Pixel Array Detector'
_diffrn_detector_area_resol_mean 10.0000
_diffrn_detector_type 'HyPix-Arc 100'
_diffrn_measured_fraction_theta_full 0.999
_diffrn_measured_fraction_theta_max 0.962
_diffrn_measurement_details
;
List of Runs (angles in degrees, time in seconds):

  # Type    Start    End  Width  t~exp~   \w     \q     \k     \f   Frames
#--------------------------------------------------------------------------
  1  \w     24.00  91.00   0.50    0.25    --   49.03-114.00 -79.00  134
  2  \w    -71.00  -2.00   0.50    0.25    --  -50.53 114.00  11.00  138
  3  \w    -71.00  -2.00   0.50    0.25    --  -50.53 114.00  11.00  138
  4  \w   -156.00 -93.00   0.50    1.02    --  -81.95-114.00 -79.00  126
  5  \w    -71.00  -8.00   0.50    1.02    --  -81.95 114.00  11.00  126
  6  \w     26.00  97.00   0.50    1.02    --   99.76-114.00 -79.00  142
  7  \w    115.00 174.00   0.50    1.02    --   99.76 114.00  11.00  118
  8  \w     37.00  97.00   0.50    1.02    --  111.05-114.00 -79.00  120
  9  \w    -23.00   3.00   0.50    0.25    --   14.00 105.00 146.22   52
 10  \w    -25.00   1.00   0.50    0.25    --   14.00 109.00 127.77   52
 11  \w     -5.00  22.00   0.50    0.25    --   18.00  81.00  53.41   54
 12  \w    -19.00  28.00   0.50    0.25    --  -50.53  38.00 -30.00   94
 13  \w   -126.00 -79.00   0.50    0.25    --  -50.53 -57.00 -90.00   94
 14  \w   -126.00 -79.00   0.50    0.25    --  -50.53 -57.00-150.00   94
 15  \w    -51.00  -8.00   0.50    1.02    --  -81.95  61.00 -60.00   86
 16  \w    -51.00  -8.00   0.50    1.02    --  -81.95  61.00-150.00   86
 17  \w    -51.00  -8.00   0.50    1.02    --  -81.95  61.00-180.00   86
 18  \w    -51.00  -8.00   0.50    1.02    --  -81.95  61.00 120.00   86
 19  \w   -167.00 -83.00   0.50    1.02    --  -90.25 -47.00  60.05  168
 20  \w     29.00  92.00   0.50    1.02    --   99.76 -95.00 -60.00  126
 21  \w     87.00 136.00   0.50    1.02    --   99.76  15.00  30.00   98
 22  \w    121.00 169.00   0.50    1.02    --   99.76  77.00 120.00   96
 23  \w     93.00 166.00   0.50    1.02    --   99.76  30.00 120.00  146
 24  \w     87.00 136.00   0.50    1.02    --   99.76  15.00 -90.00   98
 25  \w     42.00  75.00   0.50    1.02    --  111.05 -77.00   0.00   66
 26  \w     40.00  92.00   0.50    1.02    --  111.05 -95.00 -90.00  104
 27  \w     98.00 136.00   0.50    1.02    --  111.05  15.00 -30.00   76
 28  \w     98.00 136.00   0.50    1.02    --  111.05  15.00 -60.00   76
 29  \w     40.00  92.00   0.50    1.02    --  111.05 -95.00 -30.00  104
 30  \w     42.00  75.00   0.50    1.02    --  111.05 -77.00 -30.00   66
 31  \w     98.00 136.00   0.50    1.02    --  111.05  15.00   0.00   76
 32  \w    115.00 178.00   0.50    1.02    --  111.05 114.00  11.00  126
 33  \w     26.00  54.00   0.50    0.25    --   42.00  65.00 -30.13   56
 34  \w     32.00  58.00   0.50    0.25    --   46.00  62.00-154.87   52
 35  \w     32.00  58.00   0.50    0.25    --   46.00  61.00 100.01   52
 36  \w     32.00  58.00   0.50    0.25    --   46.00  62.00 -92.02   52
 37  \w     33.00  59.00   0.50    0.25    --   46.00  60.00  58.08   52
 38  \w     32.00  58.00   0.50    0.25    --   46.00  62.00 135.12   52
 39  \w   -150.00 -63.00   0.50    0.25    --  -74.00 -55.00 -68.52  174
 40  \w   -150.00 -64.00   0.50    0.25    --  -74.00 -52.00 170.54  172
 41  \w   -150.00 -64.00   0.50    0.25    --  -74.00 -52.00 -20.69  172
 42  \w   -150.00 -63.00   0.50    0.25    --  -74.00 -55.00 120.64  174
 43  \w   -150.00 -64.00   0.50    0.25    --  -74.00 -52.00  77.22  172
 44  \w   -154.00 -67.00   0.50    1.02    --  -78.00 -55.00-116.79  174
 45  \w   -162.00 -75.00   0.50    1.02    --  -86.00 -54.00  31.99  174
 46  \w   -165.00 -79.00   0.50    1.02    --  -90.25 -57.00-140.39  172
 47  \w   -165.00-103.00   0.50    1.02    --  -90.25 -59.00 118.92  124
 48  \w     87.00 136.00   0.50    1.02    --   99.76  15.00-150.00   98
 49  \w     31.00 100.00   0.50    1.02    --   99.76-125.00-150.00  138
 50  \w     29.00  92.00   0.50    1.02    --   99.76 -95.00  60.00  126
 51  \w     42.00  75.00   0.50    1.02    --  111.05 -77.00  60.00   66
 52  \w     42.00  75.00   0.50    1.02    --  111.05 -77.00 120.00   66
;
_diffrn_measurement_device 'four-circle diffractometer'
_diffrn_measurement_device_type 'XtaLAB Synergy, Dualflex, HyPix-Arc 100'
_diffrn_measurement_method '\w scans'
_diffrn_orient_matrix_type 'CrysAlisPro convention (1999,Acta A55,543-557)'
_diffrn_orient_matrix_UB_11 0.0295893000
_diffrn_orient_matrix_UB_12 -0.0062280000
_diffrn_orient_matrix_UB_13 -0.0660132000
_diffrn_orient_matrix_UB_21 0.0786176000
_diffrn_orient_matrix_UB_22 0.0239975000
_diffrn_orient_matrix_UB_23 0.0442496000
_diffrn_orient_matrix_UB_31 0.0160870000
_diffrn_orient_matrix_UB_32 -0.1052558000
_diffrn_orient_matrix_UB_33 0.0139468000
_diffrn_radiation_monochromator mirror
_diffrn_radiation_probe x-ray
_diffrn_radiation_type 'Cu K\a'
_diffrn_radiation_wavelength 1.54184
_diffrn_reflns_av_R_equivalents 0.0383
_diffrn_reflns_av_unetI/netI 0.0158
_diffrn_reflns_Laue_measured_fraction_full 0.999
_diffrn_reflns_Laue_measured_fraction_max 0.962
_diffrn_reflns_limit_h_max 23
_diffrn_reflns_limit_h_min -23
_diffrn_reflns_limit_k_max 14
_diffrn_reflns_limit_k_min -17
_diffrn_reflns_limit_l_max 24
_diffrn_reflns_limit_l_min -24
_diffrn_reflns_number 97566
_diffrn_reflns_point_group_measured_fraction_full 0.999
_diffrn_reflns_point_group_measured_fraction_max 0.962
_diffrn_reflns_theta_full 67.684
_diffrn_reflns_theta_max 78.852
_diffrn_reflns_theta_min 3.873
_diffrn_source 'micro-focus sealed X-ray tube'
_diffrn_source_type 'PhotonJet (Cu) X-ray Source'
_exptl_absorpt_coefficient_mu 16.948
_exptl_absorpt_correction_T_max 1.00000
_exptl_absorpt_correction_T_min 0.15081
_exptl_absorpt_correction_type multi-scan
_exptl_absorpt_process_details
;
CrysAlisPro 1.171.44.111a (Rigaku Oxford Diffraction, 2025)
Empirical absorption correction using spherical harmonics,
implemented in SCALE3 ABSPACK scaling algorithm.
;
_exptl_crystal_colour 'dark brown'
_exptl_crystal_colour_modifier dark
_exptl_crystal_colour_primary brown
_exptl_crystal_density_diffrn 1.826
_exptl_crystal_description plate
_exptl_crystal_F_000 2672
_exptl_crystal_size_max 0.16
_exptl_crystal_size_mid 0.08
_exptl_crystal_size_min 0.03
_refine_diff_density_max 2.438
_refine_diff_density_min -1.420
_refine_diff_density_rms 0.138
_refine_ls_extinction_method none
_refine_ls_goodness_of_fit_ref 1.097
_refine_ls_hydrogen_treatment constr
_refine_ls_matrix_type full
_refine_ls_number_parameters 540
_refine_ls_number_reflns 10505
_refine_ls_number_restraints 0
_refine_ls_restrained_S_all 1.097
_refine_ls_R_factor_all 0.0255
_refine_ls_R_factor_gt 0.0250
_refine_ls_shift/su_max 0.004
_refine_ls_shift/su_mean 0.000
_refine_ls_structure_factor_coef Fsqd
_refine_ls_weighting_details 'w=1/[\s^2^(Fo^2^)+(0.0429P)^2^+11.2820P] where P=(Fo^2^+2Fc^2^)/3'
_refine_ls_weighting_scheme calc
_refine_ls_wR_factor_gt 0.0690
_refine_ls_wR_factor_ref 0.0694
_reflns_Friedel_coverage 0.000
_reflns_number_gt 10302
_reflns_number_total 10505
_reflns_threshold_expression 'I > 2\s(I)'
_cod_data_source_file d5dt02432c2.cif
_cod_data_source_block zd468_autored
_cod_database_code 7720500
_shelx_shelxl_version_number 2018/3
_chemical_oxdiff_formula 'C53 H70 Ir3 Nb1 O1'
_shelx_space_group_comment
;
The symmetry employed for this shelxl refinement is uniquely defined
by the following loop, which should always be used as a source of
symmetry information in preference to the above space-group names.
They are only intended as comments.
;
_shelx_estimated_absorpt_t_max 0.630
_shelx_estimated_absorpt_t_min 0.172
_diffrn_oxdiff_digest_od_ed
;

;
_olex2_refinement_description
;
1. Fixed Uiso
 At 1.2 times of:
  All C(H) groups, All C(H,H) groups
 At 1.5 times of:
  All C(H,H,H) groups
2.a Secondary CH2 refined with riding coordinates:
 C50(H50A,H50B), C51(H51A,H51B), C52(H52A,H52B)
2.b Aromatic/amide H refined with riding coordinates:
 C4(H4), C5(H5), C6(H6), C7(H7), C8(H8), C9(H9), C10(H10), C11(H11), C14(H14),
 C15(H15), C16(H16), C17(H17), C18(H18)
2.c Idealised Me refined as rotating group:
 C24(H24A,H24B,H24C), C25(H25A,H25B,H25C), C26(H26A,H26B,H26C), C27(H27A,H27B,
 H27C), C28(H28A,H28B,H28C), C34(H34A,H34B,H34C), C35(H35A,H35B,H35C), C36(H36A,
 H36B,H36C), C37(H37A,H37B,H37C), C38(H38A,H38B,H38C), C44(H44A,H44B,H44C),
 C45(H45A,H45B,H45C), C46(H46A,H46B,H46C), C47(H47A,H47B,H47C), C48(H48A,H48B,
 H48C), C49(H49A,H49B,H49C), C53(H53A,H53B,H53C)
;
_olex2_exptl_crystal_mounting_method 'The crystal was mounted on a MITIGEN holder in perfluoroether oil'
_olex2_submission_original_sample_id ZD468
_olex2_submission_special_instructions 'No special instructions were received'
_oxdiff_exptl_absorpt_empirical_details
;
Empirical correction (ABSPACK) includes:
- Absorption correction using spherical harmonics
- Frame scaling
;
_oxdiff_exptl_absorpt_empirical_full_max 3.517
_oxdiff_exptl_absorpt_empirical_full_min 0.623

loop_
_space_group_symop_operation_xyz
'x, y, z'
'-x, y+1/2, -z+1/2'
'-x, -y, -z'
'x, -y-1/2, z-1/2'

loop_
_atom_site_label
_atom_site_type_symbol
_atom_site_fract_x
_atom_site_fract_y
_atom_site_fract_z
_atom_site_U_iso_or_equiv
_atom_site_adp_type
_atom_site_occupancy
_atom_site_site_symmetry_order
_atom_site_calc_flag
_atom_site_refinement_flags_posn
_atom_site_refinement_flags_adp
_atom_site_refinement_flags_occupancy
_atom_site_disorder_assembly
_atom_site_disorder_group
Ir1 Ir 0.74112(2) 0.19625(2) 0.33776(2) 0.01502(5) Uani 1 1 d . . . . .
Ir2 Ir 0.66862(2) 0.37039(2) 0.28422(2) 0.01533(5) Uani 1 1 d . . . . .
Ir3 Ir 0.77686(2) 0.39745(2) 0.50477(2) 0.01512(5) Uani 1 1 d . . . . .
Nb1 Nb 0.78314(2) 0.35462(2) 0.37527(2) 0.01407(6) Uani 1 1 d . . . . .
O1 O 0.87375(13) 0.40082(17) 0.35124(13) 0.0180(5) Uani 1 1 d . . . . .
C1 C 0.91921(18) 0.3853(2) 0.30922(18) 0.0172(6) Uani 1 1 d . . . . .
C2 C 0.97270(19) 0.3124(2) 0.32486(19) 0.0188(7) Uani 1 1 d . . . . .
C3 C 0.98849(19) 0.2584(3) 0.39146(19) 0.0209(7) Uani 1 1 d . . . . .
C4 C 0.9898(2) 0.3015(3) 0.4557(2) 0.0245(8) Uani 1 1 d . . . . .
H4 H 0.974953 0.365282 0.456466 0.029 Uiso 1 1 calc R U . . .
C5 C 1.0124(2) 0.2525(3) 0.5179(2) 0.0321(9) Uani 1 1 d . . . . .
H5 H 1.013111 0.282714 0.560966 0.039 Uiso 1 1 calc R U . . .
C6 C 1.0342(2) 0.1591(3) 0.5178(2) 0.0345(10) Uani 1 1 d . . . . .
H6 H 1.050335 0.125660 0.560588 0.041 Uiso 1 1 calc R U . . .
C7 C 1.0321(2) 0.1156(3) 0.4549(3) 0.0343(10) Uani 1 1 d . . . . .
H7 H 1.046386 0.051566 0.454578 0.041 Uiso 1 1 calc R U . . .
C8 C 1.0094(2) 0.1642(3) 0.3922(2) 0.0271(8) Uani 1 1 d . . . . .
H8 H 1.008124 0.133050 0.349352 0.033 Uiso 1 1 calc R U . . .
C9 C 1.0151(2) 0.2941(3) 0.2772(2) 0.0231(7) Uani 1 1 d . . . . .
H9 H 1.050117 0.244151 0.286422 0.028 Uiso 1 1 calc R U . . .
C10 C 1.0074(2) 0.3467(3) 0.2169(2) 0.0255(8) Uani 1 1 d . . . . .
H10 H 1.035372 0.331460 0.184274 0.031 Uiso 1 1 calc R U . . .
C11 C 0.9588(2) 0.4217(3) 0.20447(19) 0.0230(7) Uani 1 1 d . . . . .
H11 H 0.955126 0.459362 0.164007 0.028 Uiso 1 1 calc R U . . .
C12 C 0.91483(19) 0.4434(3) 0.25035(19) 0.0204(7) Uani 1 1 d . . . . .
C13 C 0.8689(2) 0.5305(3) 0.2379(2) 0.0232(7) Uani 1 1 d . . . . .
C14 C 0.8317(2) 0.5575(4) 0.1697(2) 0.0367(10) Uani 1 1 d . . . . .
H14 H 0.829916 0.516343 0.131509 0.044 Uiso 1 1 calc R U . . .
C15 C 0.7971(3) 0.6453(4) 0.1582(3) 0.0478(14) Uani 1 1 d . . . . .
H15 H 0.772816 0.663946 0.111858 0.057 Uiso 1 1 calc R U . . .
C16 C 0.7976(3) 0.7049(4) 0.2129(4) 0.0494(14) Uani 1 1 d . . . . .
H16 H 0.773654 0.764207 0.204491 0.059 Uiso 1 1 calc R U . . .
C17 C 0.8331(3) 0.6784(3) 0.2798(3) 0.0401(11) Uani 1 1 d . . . . .
H17 H 0.833326 0.719680 0.317648 0.048 Uiso 1 1 calc R U . . .
C18 C 0.8686(2) 0.5921(3) 0.2931(2) 0.0283(8) Uani 1 1 d . . . . .
H18 H 0.892752 0.574764 0.339743 0.034 Uiso 1 1 calc R U . . .
C19 C 0.6575(2) 0.0795(3) 0.3450(2) 0.0219(7) Uani 1 1 d . . . . .
C20 C 0.7007(2) 0.1041(2) 0.41276(19) 0.0193(7) Uani 1 1 d . . . . .
C21 C 0.7768(2) 0.0854(2) 0.41500(19) 0.0207(7) Uani 1 1 d . . . . .
C22 C 0.7789(2) 0.0456(2) 0.3486(2) 0.0229(7) Uani 1 1 d . . . . .
C23 C 0.7056(2) 0.0398(2) 0.30597(19) 0.0224(7) Uani 1 1 d . . . . .
C24 C 0.5740(2) 0.0772(3) 0.3220(3) 0.0337(9) Uani 1 1 d . . . . .
H24A H 0.553721 0.125440 0.347391 0.050 Uiso 1 1 calc R U . . .
H24B H 0.556286 0.015247 0.332177 0.050 Uiso 1 1 calc R U . . .
H24C H 0.557629 0.089442 0.271622 0.050 Uiso 1 1 calc R U . . .
C25 C 0.6719(3) 0.1362(3) 0.4732(2) 0.0309(9) Uani 1 1 d . . . . .
H25A H 0.706042 0.182650 0.500666 0.046 Uiso 1 1 calc R U . . .
H25B H 0.668163 0.082215 0.502986 0.046 Uiso 1 1 calc R U . . .
H25C H 0.622821 0.164555 0.455643 0.046 Uiso 1 1 calc R U . . .
C26 C 0.8402(2) 0.0912(3) 0.4795(2) 0.0323(9) Uani 1 1 d . . . . .
H26A H 0.887127 0.094859 0.465830 0.048 Uiso 1 1 calc R U . . .
H26B H 0.840263 0.035262 0.508414 0.048 Uiso 1 1 calc R U . . .
H26C H 0.834450 0.147422 0.506353 0.048 Uiso 1 1 calc R U . . .
C27 C 0.8469(2) 0.0095(3) 0.3284(3) 0.0342(9) Uani 1 1 d . . . . .
H27A H 0.851564 -0.058254 0.336963 0.051 Uiso 1 1 calc R U . . .
H27B H 0.891062 0.041438 0.356534 0.051 Uiso 1 1 calc R U . . .
H27C H 0.842064 0.022084 0.278666 0.051 Uiso 1 1 calc R U . . .
C28 C 0.6814(3) -0.0072(3) 0.2357(2) 0.0356(10) Uani 1 1 d . . . . .
H28A H 0.719389 0.001972 0.209879 0.053 Uiso 1 1 calc R U . . .
H28B H 0.634441 0.020273 0.209184 0.053 Uiso 1 1 calc R U . . .
H28C H 0.674603 -0.074579 0.242202 0.053 Uiso 1 1 calc R U . . .
C29 C 0.5858(2) 0.4684(3) 0.30648(19) 0.0225(7) Uani 1 1 d . . . . .
C30 C 0.5486(2) 0.3814(3) 0.2923(2) 0.0234(8) Uani 1 1 d . . . . .
C31 C 0.54216(19) 0.3579(3) 0.2199(2) 0.0211(7) Uani 1 1 d . . . . .
C32 C 0.57715(19) 0.4288(3) 0.19048(18) 0.0194(7) Uani 1 1 d . . . . .
C33 C 0.60728(19) 0.4970(3) 0.2440(2) 0.0215(7) Uani 1 1 d . . . . .
C34 C 0.5942(3) 0.5254(3) 0.3717(2) 0.0352(10) Uani 1 1 d . . . . .
H34A H 0.601852 0.483324 0.412206 0.053 Uiso 1 1 calc R U . . .
H34B H 0.549290 0.562767 0.368217 0.053 Uiso 1 1 calc R U . . .
H34C H 0.637077 0.567283 0.377377 0.053 Uiso 1 1 calc R U . . .
C35 C 0.5115(2) 0.3320(3) 0.3414(2) 0.0341(9) Uani 1 1 d . . . . .
H35A H 0.496434 0.268859 0.323462 0.051 Uiso 1 1 calc R U . . .
H35B H 0.467586 0.367585 0.344995 0.051 Uiso 1 1 calc R U . . .
H35C H 0.546193 0.327138 0.387724 0.051 Uiso 1 1 calc R U . . .
C36 C 0.5025(2) 0.2732(3) 0.1830(2) 0.0320(9) Uani 1 1 d . . . . .
H36A H 0.514297 0.265698 0.137691 0.048 Uiso 1 1 calc R U . . .
H36B H 0.448807 0.281535 0.175571 0.048 Uiso 1 1 calc R U . . .
H36C H 0.518409 0.217145 0.211682 0.048 Uiso 1 1 calc R U . . .
C37 C 0.5832(2) 0.4356(3) 0.1158(2) 0.0287(8) Uani 1 1 d . . . . .
H37A H 0.633806 0.454009 0.115484 0.043 Uiso 1 1 calc R U . . .
H37B H 0.548082 0.482772 0.090652 0.043 Uiso 1 1 calc R U . . .
H37C H 0.571619 0.374495 0.092793 0.043 Uiso 1 1 calc R U . . .
C38 C 0.6406(2) 0.5895(3) 0.2330(2) 0.0309(9) Uani 1 1 d . . . . .
H38A H 0.675545 0.609337 0.276607 0.046 Uiso 1 1 calc R U . . .
H38B H 0.601171 0.636557 0.219102 0.046 Uiso 1 1 calc R U . . .
H38C H 0.666885 0.583362 0.196071 0.046 Uiso 1 1 calc R U . . .
C39 C 0.7178(2) 0.3832(3) 0.59044(18) 0.0199(7) Uani 1 1 d . . . . .
C40 C 0.7223(2) 0.4813(3) 0.57339(18) 0.0206(7) Uani 1 1 d . . . . .
C41 C 0.7993(2) 0.5058(3) 0.58817(19) 0.0222(7) Uani 1 1 d . . . . .
C42 C 0.8426(2) 0.4243(3) 0.61442(18) 0.0233(7) Uani 1 1 d . . . . .
C43 C 0.7918(2) 0.3479(3) 0.61560(18) 0.0222(7) Uani 1 1 d . . . . .
C44 C 0.6485(2) 0.3303(3) 0.5899(2) 0.0284(8) Uani 1 1 d . . . . .
H44A H 0.607903 0.353255 0.551611 0.043 Uiso 1 1 calc R U . . .
H44B H 0.635654 0.339549 0.634609 0.043 Uiso 1 1 calc R U . . .
H44C H 0.656365 0.263213 0.583149 0.043 Uiso 1 1 calc R U . . .
C45 C 0.6586(2) 0.5487(3) 0.5537(2) 0.0267(8) Uani 1 1 d . . . . .
H45A H 0.667520 0.593440 0.519075 0.040 Uiso 1 1 calc R U . . .
H45B H 0.653816 0.582734 0.595509 0.040 Uiso 1 1 calc R U . . .
H45C H 0.612677 0.513876 0.533757 0.040 Uiso 1 1 calc R U . . .
C46 C 0.8297(3) 0.6024(3) 0.5826(2) 0.0338(9) Uani 1 1 d . . . . .
H46A H 0.877359 0.597370 0.570236 0.051 Uiso 1 1 calc R U . . .
H46B H 0.837044 0.634884 0.627559 0.051 Uiso 1 1 calc R U . . .
H46C H 0.794678 0.637987 0.546220 0.051 Uiso 1 1 calc R U . . .
C47 C 0.9251(2) 0.4218(4) 0.6426(2) 0.0373(10) Uani 1 1 d . . . . .
H47A H 0.942846 0.357232 0.641193 0.056 Uiso 1 1 calc R U . . .
H47B H 0.938249 0.444492 0.691015 0.056 Uiso 1 1 calc R U . . .
H47C H 0.948284 0.462182 0.613895 0.056 Uiso 1 1 calc R U . . .
C48 C 0.8132(3) 0.2524(3) 0.6448(2) 0.0321(9) Uani 1 1 d . . . . .
H48A H 0.773805 0.207563 0.624204 0.048 Uiso 1 1 calc R U . . .
H48B H 0.820506 0.253685 0.695767 0.048 Uiso 1 1 calc R U . . .
H48C H 0.859464 0.233095 0.633774 0.048 Uiso 1 1 calc R U . . .
C49 C 0.4398(3) 0.1997(4) 0.4579(3) 0.0491(13) Uani 1 1 d . . . . .
H49A H 0.407587 0.228715 0.416108 0.074 Uiso 1 1 calc R U . . .
H49B H 0.475859 0.158625 0.443969 0.074 Uiso 1 1 calc R U . . .
H49C H 0.466209 0.248766 0.489278 0.074 Uiso 1 1 calc R U . . .
C50 C 0.3936(3) 0.1428(3) 0.4950(3) 0.0403(11) Uani 1 1 d . . . . .
H50A H 0.426944 0.107741 0.533778 0.048 Uiso 1 1 calc R U . . .
H50B H 0.364457 0.096313 0.461887 0.048 Uiso 1 1 calc R U . . .
C51 C 0.3411(2) 0.2021(3) 0.5243(2) 0.0302(9) Uani 1 1 d . . . . .
H51A H 0.370040 0.249891 0.556198 0.036 Uiso 1 1 calc R U . . .
H51B H 0.306610 0.235480 0.485291 0.036 Uiso 1 1 calc R U . . .
C52 C 0.2965(3) 0.1447(4) 0.5636(3) 0.0488(13) Uani 1 1 d . . . . .
H52A H 0.265620 0.098945 0.531081 0.059 Uiso 1 1 calc R U . . .
H52B H 0.330884 0.108953 0.601165 0.059 Uiso 1 1 calc R U . . .
C53 C 0.2470(4) 0.2043(4) 0.5954(5) 0.074(2) Uani 1 1 d . . . . .
H53A H 0.208935 0.234015 0.558103 0.112 Uiso 1 1 calc R U . . .
H53B H 0.276718 0.252864 0.624896 0.112 Uiso 1 1 calc R U . . .
H53C H 0.223141 0.164757 0.624013 0.112 Uiso 1 1 calc R U . . .

loop_
_atom_site_aniso_label
_atom_site_aniso_U_11
_atom_site_aniso_U_22
_atom_site_aniso_U_33
_atom_site_aniso_U_23
_atom_site_aniso_U_13
_atom_site_aniso_U_12
Ir1 0.01540(8) 0.01405(8) 0.01515(8) 0.00103(5) 0.00303(5) 0.00044(5)
Ir2 0.01394(8) 0.01573(8) 0.01518(8) 0.00170(5) 0.00156(6) 0.00095(5)
Ir3 0.01568(8) 0.01561(8) 0.01372(8) -0.00053(5) 0.00307(6) -0.00018(5)
Nb1 0.01346(12) 0.01446(13) 0.01410(13) 0.00105(9) 0.00314(10) -0.00014(9)
O1 0.0142(11) 0.0222(12) 0.0182(12) 0.0002(9) 0.0054(9) -0.0016(9)
C1 0.0144(15) 0.0200(16) 0.0172(16) -0.0033(13) 0.0042(13) -0.0056(12)
C2 0.0172(16) 0.0210(17) 0.0179(17) -0.0007(13) 0.0038(13) -0.0026(13)
C3 0.0138(15) 0.0253(18) 0.0230(18) 0.0007(14) 0.0033(13) 0.0015(13)
C4 0.0196(17) 0.029(2) 0.0229(19) 0.0025(15) 0.0018(14) 0.0033(14)
C5 0.029(2) 0.045(2) 0.0223(19) 0.0023(18) 0.0048(16) 0.0050(18)
C6 0.030(2) 0.045(3) 0.027(2) 0.0149(19) 0.0032(17) 0.0096(18)
C7 0.029(2) 0.032(2) 0.042(3) 0.0116(19) 0.0084(19) 0.0114(17)
C8 0.0237(18) 0.031(2) 0.029(2) 0.0037(16) 0.0099(16) 0.0041(15)
C9 0.0217(17) 0.0234(18) 0.0247(18) -0.0045(14) 0.0069(14) -0.0010(14)
C10 0.0270(19) 0.031(2) 0.0214(18) -0.0051(15) 0.0124(15) -0.0089(15)
C11 0.0263(18) 0.0270(18) 0.0170(17) -0.0023(14) 0.0081(14) -0.0098(15)
C12 0.0183(16) 0.0220(17) 0.0188(17) -0.0004(14) 0.0008(13) -0.0051(13)
C13 0.0194(16) 0.0233(18) 0.0282(19) 0.0064(15) 0.0085(14) -0.0037(14)
C14 0.025(2) 0.050(3) 0.034(2) 0.018(2) 0.0077(17) -0.0019(18)
C15 0.025(2) 0.060(3) 0.058(3) 0.039(3) 0.009(2) 0.005(2)
C16 0.032(2) 0.035(3) 0.087(4) 0.028(3) 0.026(3) 0.0081(19)
C17 0.034(2) 0.024(2) 0.071(3) 0.008(2) 0.028(2) -0.0002(17)
C18 0.0260(19) 0.0231(19) 0.038(2) 0.0040(16) 0.0130(17) -0.0025(15)
C19 0.0229(18) 0.0168(16) 0.0255(18) 0.0032(14) 0.0049(14) -0.0014(13)
C20 0.0279(18) 0.0115(15) 0.0199(17) 0.0033(13) 0.0089(15) -0.0020(13)
C21 0.0270(18) 0.0141(15) 0.0198(17) 0.0034(13) 0.0035(14) 0.0006(13)
C22 0.0271(18) 0.0153(16) 0.0282(19) 0.0049(14) 0.0104(15) 0.0039(13)
C23 0.035(2) 0.0140(16) 0.0183(17) 0.0009(13) 0.0069(15) -0.0006(14)
C24 0.0237(19) 0.029(2) 0.045(3) 0.0051(19) 0.0026(17) -0.0067(16)
C25 0.047(2) 0.025(2) 0.029(2) 0.0012(16) 0.0241(19) 0.0010(17)
C26 0.030(2) 0.030(2) 0.031(2) 0.0055(17) -0.0042(17) 0.0013(16)
C27 0.038(2) 0.026(2) 0.044(3) 0.0042(18) 0.021(2) 0.0088(17)
C28 0.060(3) 0.0214(19) 0.023(2) -0.0024(16) 0.0067(19) -0.0092(19)
C29 0.0188(16) 0.0243(18) 0.0232(18) 0.0019(15) 0.0031(14) 0.0065(14)
C30 0.0168(16) 0.0280(19) 0.0255(19) 0.0068(15) 0.0055(14) 0.0057(14)
C31 0.0151(16) 0.0210(17) 0.0237(18) 0.0022(14) -0.0014(13) 0.0017(13)
C32 0.0164(15) 0.0222(17) 0.0177(16) 0.0041(14) 0.0011(13) 0.0055(13)
C33 0.0155(15) 0.0205(17) 0.0270(19) 0.0061(14) 0.0029(14) 0.0071(13)
C34 0.040(2) 0.034(2) 0.029(2) -0.0034(18) 0.0043(18) 0.0152(18)
C35 0.031(2) 0.038(2) 0.037(2) 0.0130(19) 0.0161(18) 0.0053(18)
C36 0.0264(19) 0.030(2) 0.034(2) 0.0027(17) -0.0031(16) -0.0049(16)
C37 0.031(2) 0.031(2) 0.0233(19) 0.0058(16) 0.0065(16) 0.0046(16)
C38 0.028(2) 0.0227(19) 0.040(2) 0.0073(17) 0.0050(17) 0.0021(15)
C39 0.0247(18) 0.0244(17) 0.0132(16) -0.0029(13) 0.0095(14) -0.0009(14)
C40 0.0257(18) 0.0233(17) 0.0133(15) -0.0027(13) 0.0058(13) 0.0049(14)
C41 0.0255(18) 0.0213(18) 0.0189(17) -0.0082(14) 0.0042(14) -0.0026(14)
C42 0.0230(18) 0.032(2) 0.0127(16) -0.0068(14) 0.0002(13) 0.0017(15)
C43 0.0310(19) 0.0262(18) 0.0101(15) 0.0000(14) 0.0065(14) 0.0066(15)
C44 0.032(2) 0.028(2) 0.029(2) -0.0042(16) 0.0151(17) -0.0045(16)
C45 0.032(2) 0.029(2) 0.0197(18) -0.0004(15) 0.0071(15) 0.0099(16)
C46 0.039(2) 0.027(2) 0.038(2) -0.0113(18) 0.0143(19) -0.0115(17)
C47 0.026(2) 0.056(3) 0.027(2) -0.013(2) 0.0020(17) 0.0018(19)
C48 0.048(2) 0.027(2) 0.0193(18) 0.0061(15) 0.0064(17) 0.0130(18)
C49 0.052(3) 0.045(3) 0.058(3) -0.006(2) 0.028(3) -0.003(2)
C50 0.042(3) 0.030(2) 0.050(3) 0.002(2) 0.013(2) 0.0025(19)
C51 0.033(2) 0.025(2) 0.029(2) 0.0017(16) 0.0025(17) -0.0016(16)
C52 0.062(3) 0.031(2) 0.063(3) 0.005(2) 0.033(3) -0.004(2)
C53 0.091(5) 0.041(3) 0.117(6) 0.004(3) 0.074(5) -0.001(3)

loop_
_atom_type_symbol
_atom_type_description
_atom_type_scat_dispersion_real
_atom_type_scat_dispersion_imag
_atom_type_scat_source
C C 0.0181 0.0091 'International Tables Vol C Tables 4.2.6.8 and 6.1.1.4'
H H 0.0000 0.0000 'International Tables Vol C Tables 4.2.6.8 and 6.1.1.4'
Ir Ir -4.7710 6.5667 'International Tables Vol C Tables 4.2.6.8 and 6.1.1.4'
Nb Nb -0.1121 2.4826 'International Tables Vol C Tables 4.2.6.8 and 6.1.1.4'
O O 0.0492 0.0322 'International Tables Vol C Tables 4.2.6.8 and 6.1.1.4'

loop_
_exptl_crystal_face_index_h
_exptl_crystal_face_index_k
_exptl_crystal_face_index_l
_exptl_crystal_face_perp_dist
1 0 0 0.0227
-1 0 0 0.0087
2 -9 1 0.0275
-2 9 0 0.0451
2 3 -12 0.0567
-3 0 13 0.0837

loop_
_geom_angle_atom_site_label_1
_geom_angle_atom_site_label_2
_geom_angle_atom_site_label_3
_geom_angle
_geom_angle_site_symmetry_1
_geom_angle_site_symmetry_3
_geom_angle_publ_flag
Nb1 Ir1 Ir2 53.331(7) . . ?
C19 Ir1 Ir2 112.34(9) . . ?
C19 Ir1 Nb1 144.77(10) . . ?
C19 Ir1 C23 35.84(13) . . ?
C20 Ir1 Ir2 122.56(9) . . ?
C20 Ir1 Nb1 118.37(9) . . ?
C20 Ir1 C19 36.29(13) . . ?
C20 Ir1 C22 61.91(13) . . ?
C20 Ir1 C23 60.42(12) . . ?
C21 Ir1 Ir2 155.28(10) . . ?
C21 Ir1 Nb1 116.08(10) . . ?
C21 Ir1 C19 61.68(13) . . ?
C21 Ir1 C20 37.72(13) . . ?
C21 Ir1 C22 37.83(14) . . ?
C21 Ir1 C23 61.19(13) . . ?
C22 Ir1 Ir2 163.24(10) . . ?
C22 Ir1 Nb1 141.59(10) . . ?
C22 Ir1 C19 60.45(13) . . ?
C22 Ir1 C23 35.55(14) . . ?
C23 Ir1 Ir2 129.62(9) . . ?
C23 Ir1 Nb1 177.04(9) . . ?
Nb1 Ir2 Ir1 53.739(7) . . ?
C29 Ir2 Ir1 139.02(10) . . ?
C29 Ir2 Nb1 116.03(10) . . ?
C29 Ir2 C30 36.59(14) . . ?
C29 Ir2 C31 60.43(13) . . ?
C29 Ir2 C32 61.61(13) . . ?
C30 Ir2 Ir1 114.07(9) . . ?
C30 Ir2 Nb1 130.27(10) . . ?
C30 Ir2 C31 35.91(13) . . ?
C30 Ir2 C32 59.95(13) . . ?
C31 Ir2 Ir1 115.96(9) . . ?
C31 Ir2 Nb1 162.29(9) . . ?
C32 Ir2 Ir1 140.95(9) . . ?
C32 Ir2 Nb1 161.92(9) . . ?
C32 Ir2 C31 34.69(13) . . ?
C33 Ir2 Ir1 176.27(10) . . ?
C33 Ir2 Nb1 128.99(10) . . ?
C33 Ir2 C29 38.61(14) . . ?
C33 Ir2 C30 62.33(13) . . ?
C33 Ir2 C31 60.68(13) . . ?
C33 Ir2 C32 37.12(13) . . ?
C39 Ir3 Nb1 148.37(9) . . ?
C40 Ir3 Nb1 147.46(9) . . ?
C40 Ir3 C39 37.59(13) . . ?
C40 Ir3 C43 62.64(13) . . ?
C41 Ir3 Nb1 145.82(10) . . ?
C41 Ir3 C39 62.66(13) . . ?
C41 Ir3 C40 37.56(13) . . ?
C41 Ir3 C42 37.55(14) . . ?
C41 Ir3 C43 62.75(14) . . ?
C42 Ir3 Nb1 145.51(10) . . ?
C42 Ir3 C39 62.54(14) . . ?
C42 Ir3 C40 62.78(13) . . ?
C42 Ir3 C43 37.64(15) . . ?
C43 Ir3 Nb1 147.03(9) . . ?
C43 Ir3 C39 37.14(13) . . ?
Ir1 Nb1 Ir3 114.505(11) . . ?
Ir2 Nb1 Ir1 72.929(9) . . ?
Ir2 Nb1 Ir3 116.506(11) . . ?
O1 Nb1 Ir1 117.52(7) . . ?
O1 Nb1 Ir2 115.78(7) . . ?
O1 Nb1 Ir3 113.74(7) . . ?
C1 O1 Nb1 143.3(2) . . ?
O1 C1 C2 120.2(3) . . ?
O1 C1 C12 119.9(3) . . ?
C12 C1 C2 119.9(3) . . ?
C1 C2 C3 122.8(3) . . ?
C9 C2 C1 118.4(3) . . ?
C9 C2 C3 118.7(3) . . ?
C4 C3 C2 121.8(3) . . ?
C8 C3 C2 119.9(3) . . ?
C8 C3 C4 118.0(4) . . ?
C3 C4 H4 119.6 . . ?
C5 C4 C3 120.9(4) . . ?
C5 C4 H4 119.6 . . ?
C4 C5 H5 119.8 . . ?
C4 C5 C6 120.3(4) . . ?
C6 C5 H5 119.8 . . ?
C5 C6 H6 120.3 . . ?
C7 C6 C5 119.3(4) . . ?
C7 C6 H6 120.3 . . ?
C6 C7 H7 119.6 . . ?
C6 C7 C8 120.8(4) . . ?
C8 C7 H7 119.6 . . ?
C3 C8 H8 119.7 . . ?
C7 C8 C3 120.6(4) . . ?
C7 C8 H8 119.7 . . ?
C2 C9 H9 119.2 . . ?
C10 C9 C2 121.7(4) . . ?
C10 C9 H9 119.2 . . ?
C9 C10 H10 120.3 . . ?
C11 C10 C9 119.5(3) . . ?
C11 C10 H10 120.3 . . ?
C10 C11 H11 119.3 . . ?
C10 C11 C12 121.3(3) . . ?
C12 C11 H11 119.3 . . ?
C1 C12 C13 122.3(3) . . ?
C11 C12 C1 118.8(3) . . ?
C11 C12 C13 118.8(3) . . ?
C14 C13 C12 120.7(4) . . ?
C18 C13 C12 120.5(3) . . ?
C18 C13 C14 118.4(4) . . ?
C13 C14 H14 120.1 . . ?
C15 C14 C13 119.8(5) . . ?
C15 C14 H14 120.1 . . ?
C14 C15 H15 119.5 . . ?
C16 C15 C14 120.9(5) . . ?
C16 C15 H15 119.5 . . ?
C15 C16 H16 120.2 . . ?
C15 C16 C17 119.6(4) . . ?
C17 C16 H16 120.2 . . ?
C16 C17 H17 119.5 . . ?
C16 C17 C18 121.0(5) . . ?
C18 C17 H17 119.5 . . ?
C13 C18 H18 119.9 . . ?
C17 C18 C13 120.2(4) . . ?
C17 C18 H18 119.9 . . ?
C20 C19 Ir1 69.5(2) . . ?
C20 C19 C23 108.7(3) . . ?
C20 C19 C24 125.8(4) . . ?
C23 C19 Ir1 74.2(2) . . ?
C23 C19 C24 124.5(4) . . ?
C24 C19 Ir1 131.2(3) . . ?
C19 C20 Ir1 74.2(2) . . ?
C19 C20 C21 107.7(3) . . ?
C19 C20 C25 126.5(4) . . ?
C21 C20 Ir1 68.55(19) . . ?
C21 C20 C25 125.7(4) . . ?
C25 C20 Ir1 126.5(2) . . ?
C20 C21 Ir1 73.7(2) . . ?
C20 C21 C22 107.5(3) . . ?
C20 C21 C26 125.1(3) . . ?
C22 C21 Ir1 73.8(2) . . ?
C22 C21 C26 126.7(4) . . ?
C26 C21 Ir1 126.0(3) . . ?
C21 C22 Ir1 68.34(19) . . ?
C21 C22 C27 126.3(4) . . ?
C23 C22 Ir1 76.6(2) . . ?
C23 C22 C21 108.8(3) . . ?
C23 C22 C27 124.8(4) . . ?
C27 C22 Ir1 124.1(3) . . ?
C19 C23 Ir1 70.0(2) . . ?
C19 C23 C28 126.0(4) . . ?
C22 C23 Ir1 67.9(2) . . ?
C22 C23 C19 107.3(3) . . ?
C22 C23 C28 126.5(4) . . ?
C28 C23 Ir1 131.6(3) . . ?
C19 C24 H24A 109.5 . . ?
C19 C24 H24B 109.5 . . ?
C19 C24 H24C 109.5 . . ?
H24A C24 H24B 109.5 . . ?
H24A C24 H24C 109.5 . . ?
H24B C24 H24C 109.5 . . ?
C20 C25 H25A 109.5 . . ?
C20 C25 H25B 109.5 . . ?
C20 C25 H25C 109.5 . . ?
H25A C25 H25B 109.5 . . ?
H25A C25 H25C 109.5 . . ?
H25B C25 H25C 109.5 . . ?
C21 C26 H26A 109.5 . . ?
C21 C26 H26B 109.5 . . ?
C21 C26 H26C 109.5 . . ?
H26A C26 H26B 109.5 . . ?
H26A C26 H26C 109.5 . . ?
H26B C26 H26C 109.5 . . ?
C22 C27 H27A 109.5 . . ?
C22 C27 H27B 109.5 . . ?
C22 C27 H27C 109.5 . . ?
H27A C27 H27B 109.5 . . ?
H27A C27 H27C 109.5 . . ?
H27B C27 H27C 109.5 . . ?
C23 C28 H28A 109.5 . . ?
C23 C28 H28B 109.5 . . ?
C23 C28 H28C 109.5 . . ?
H28A C28 H28B 109.5 . . ?
H28A C28 H28C 109.5 . . ?
H28B C28 H28C 109.5 . . ?
C30 C29 Ir2 74.9(2) . . ?
C30 C29 C33 107.8(3) . . ?
C30 C29 C34 125.8(4) . . ?
C33 C29 Ir2 69.55(19) . . ?
C33 C29 C34 126.1(4) . . ?
C34 C29 Ir2 126.1(3) . . ?
C29 C30 Ir2 68.5(2) . . ?
C29 C30 C31 108.3(3) . . ?
C29 C30 C35 124.5(4) . . ?
C31 C30 Ir2 75.6(2) . . ?
C31 C30 C35 126.5(4) . . ?
C35 C30 Ir2 129.1(3) . . ?
C30 C31 Ir2 68.5(2) . . ?
C30 C31 C36 125.0(4) . . ?
C32 C31 Ir2 70.55(19) . . ?
C32 C31 C30 108.2(3) . . ?
C32 C31 C36 126.8(4) . . ?
C36 C31 Ir2 128.1(3) . . ?
C31 C32 Ir2 74.8(2) . . ?
C31 C32 C33 108.4(3) . . ?
C31 C32 C37 127.4(3) . . ?
C33 C32 Ir2 65.61(18) . . ?
C33 C32 C37 124.2(3) . . ?
C37 C32 Ir2 125.3(2) . . ?
C29 C33 Ir2 71.8(2) . . ?
C29 C33 C38 125.9(4) . . ?
C32 C33 Ir2 77.3(2) . . ?
C32 C33 C29 107.1(3) . . ?
C32 C33 C38 125.9(4) . . ?
C38 C33 Ir2 125.8(3) . . ?
C29 C34 H34A 109.5 . . ?
C29 C34 H34B 109.5 . . ?
C29 C34 H34C 109.5 . . ?
H34A C34 H34B 109.5 . . ?
H34A C34 H34C 109.5 . . ?
H34B C34 H34C 109.5 . . ?
C30 C35 H35A 109.5 . . ?
C30 C35 H35B 109.5 . . ?
C30 C35 H35C 109.5 . . ?
H35A C35 H35B 109.5 . . ?
H35A C35 H35C 109.5 . . ?
H35B C35 H35C 109.5 . . ?
C31 C36 H36A 109.5 . . ?
C31 C36 H36B 109.5 . . ?
C31 C36 H36C 109.5 . . ?
H36A C36 H36B 109.5 . . ?
H36A C36 H36C 109.5 . . ?
H36B C36 H36C 109.5 . . ?
C32 C37 H37A 109.5 . . ?
C32 C37 H37B 109.5 . . ?
C32 C37 H37C 109.5 . . ?
H37A C37 H37B 109.5 . . ?
H37A C37 H37C 109.5 . . ?
H37B C37 H37C 109.5 . . ?
C33 C38 H38A 109.5 . . ?
C33 C38 H38B 109.5 . . ?
C33 C38 H38C 109.5 . . ?
H38A C38 H38B 109.5 . . ?
H38A C38 H38C 109.5 . . ?
H38B C38 H38C 109.5 . . ?
C40 C39 Ir3 70.65(19) . . ?
C40 C39 C44 126.0(3) . . ?
C43 C39 Ir3 71.40(19) . . ?
C43 C39 C40 108.2(3) . . ?
C43 C39 C44 125.5(3) . . ?
C44 C39 Ir3 128.9(3) . . ?
C39 C40 Ir3 71.76(19) . . ?
C39 C40 C45 126.2(3) . . ?
C41 C40 Ir3 70.57(19) . . ?
C41 C40 C39 107.6(3) . . ?
C41 C40 C45 125.7(3) . . ?
C45 C40 Ir3 129.6(2) . . ?
C40 C41 Ir3 71.9(2) . . ?
C40 C41 C46 125.8(4) . . ?
C42 C41 Ir3 71.8(2) . . ?
C42 C41 C40 108.6(3) . . ?
C42 C41 C46 125.5(4) . . ?
C46 C41 Ir3 125.9(3) . . ?
C41 C42 Ir3 70.6(2) . . ?
C41 C42 C43 107.8(3) . . ?
C41 C42 C47 125.7(4) . . ?
C43 C42 Ir3 71.7(2) . . ?
C43 C42 C47 126.3(4) . . ?
C47 C42 Ir3 127.9(3) . . ?
C39 C43 Ir3 71.5(2) . . ?
C39 C43 C42 107.9(3) . . ?
C39 C43 C48 126.4(4) . . ?
C42 C43 Ir3 70.6(2) . . ?
C42 C43 C48 125.4(4) . . ?
C48 C43 Ir3 128.1(3) . . ?
C39 C44 H44A 109.5 . . ?
C39 C44 H44B 109.5 . . ?
C39 C44 H44C 109.5 . . ?
H44A C44 H44B 109.5 . . ?
H44A C44 H44C 109.5 . . ?
H44B C44 H44C 109.5 . . ?
C40 C45 H45A 109.5 . . ?
C40 C45 H45B 109.5 . . ?
C40 C45 H45C 109.5 . . ?
H45A C45 H45B 109.5 . . ?
H45A C45 H45C 109.5 . . ?
H45B C45 H45C 109.5 . . ?
C41 C46 H46A 109.5 . . ?
C41 C46 H46B 109.5 . . ?
C41 C46 H46C 109.5 . . ?
H46A C46 H46B 109.5 . . ?
H46A C46 H46C 109.5 . . ?
H46B C46 H46C 109.5 . . ?
C42 C47 H47A 109.5 . . ?
C42 C47 H47B 109.5 . . ?
C42 C47 H47C 109.5 . . ?
H47A C47 H47B 109.5 . . ?
H47A C47 H47C 109.5 . . ?
H47B C47 H47C 109.5 . . ?
C43 C48 H48A 109.5 . . ?
C43 C48 H48B 109.5 . . ?
C43 C48 H48C 109.5 . . ?
H48A C48 H48B 109.5 . . ?
H48A C48 H48C 109.5 . . ?
H48B C48 H48C 109.5 . . ?
H49A C49 H49B 109.5 . . ?
H49A C49 H49C 109.5 . . ?
H49B C49 H49C 109.5 . . ?
C50 C49 H49A 109.5 . . ?
C50 C49 H49B 109.5 . . ?
C50 C49 H49C 109.5 . . ?
C49 C50 H50A 109.0 . . ?
C49 C50 H50B 109.0 . . ?
C49 C50 C51 113.1(4) . . ?
H50A C50 H50B 107.8 . . ?
C51 C50 H50A 109.0 . . ?
C51 C50 H50B 109.0 . . ?
C50 C51 H51A 109.0 . . ?
C50 C51 H51B 109.0 . . ?
H51A C51 H51B 107.8 . . ?
C52 C51 C50 112.8(4) . . ?
C52 C51 H51A 109.0 . . ?
C52 C51 H51B 109.0 . . ?
C51 C52 H52A 109.1 . . ?
C51 C52 H52B 109.1 . . ?
H52A C52 H52B 107.8 . . ?
C53 C52 C51 112.7(4) . . ?
C53 C52 H52A 109.1 . . ?
C53 C52 H52B 109.1 . . ?
C52 C53 H53A 109.5 . . ?
C52 C53 H53B 109.5 . . ?
C52 C53 H53C 109.5 . . ?
H53A C53 H53B 109.5 . . ?
H53A C53 H53C 109.5 . . ?
H53B C53 H53C 109.5 . . ?

loop_
_geom_bond_atom_site_label_1
_geom_bond_atom_site_label_2
_geom_bond_distance
_geom_bond_site_symmetry_2
_geom_bond_publ_flag
Ir1 Ir2 2.89210(19) . ?
Ir1 Nb1 2.4395(3) . ?
Ir1 C19 2.307(4) . ?
Ir1 C20 2.246(3) . ?
Ir1 C21 2.178(3) . ?
Ir1 C22 2.251(4) . ?
Ir1 C23 2.363(4) . ?
Ir2 Nb1 2.4267(3) . ?
Ir2 C29 2.205(4) . ?
Ir2 C30 2.287(4) . ?
Ir2 C31 2.382(3) . ?
Ir2 C32 2.328(3) . ?
Ir2 C33 2.174(3) . ?
Ir3 Nb1 2.6597(3) . ?
Ir3 C39 2.249(3) . ?
Ir3 C40 2.234(3) . ?
Ir3 C41 2.217(3) . ?
Ir3 C42 2.233(3) . ?
Ir3 C43 2.248(3) . ?
Nb1 O1 1.978(2) . ?
O1 C1 1.345(4) . ?
C1 C2 1.418(5) . ?
C1 C12 1.412(5) . ?
C2 C3 1.487(5) . ?
C2 C9 1.399(5) . ?
C3 C4 1.404(5) . ?
C3 C8 1.396(5) . ?
C4 H4 0.9500 . ?
C4 C5 1.383(6) . ?
C5 H5 0.9500 . ?
C5 C6 1.389(7) . ?
C6 H6 0.9500 . ?
C6 C7 1.379(7) . ?
C7 H7 0.9500 . ?
C7 C8 1.388(6) . ?
C8 H8 0.9500 . ?
C9 H9 0.9500 . ?
C9 C10 1.383(5) . ?
C10 H10 0.9500 . ?
C10 C11 1.381(6) . ?
C11 H11 0.9500 . ?
C11 C12 1.401(5) . ?
C12 C13 1.491(5) . ?
C13 C14 1.402(6) . ?
C13 C18 1.400(6) . ?
C14 H14 0.9500 . ?
C14 C15 1.398(7) . ?
C15 H15 0.9500 . ?
C15 C16 1.371(9) . ?
C16 H16 0.9500 . ?
C16 C17 1.372(8) . ?
C17 H17 0.9500 . ?
C17 C18 1.389(6) . ?
C18 H18 0.9500 . ?
C19 C20 1.419(5) . ?
C19 C23 1.438(5) . ?
C19 C24 1.506(5) . ?
C20 C21 1.432(5) . ?
C20 C25 1.499(5) . ?
C21 C22 1.437(5) . ?
C21 C26 1.504(5) . ?
C22 C23 1.412(5) . ?
C22 C27 1.511(5) . ?
C23 C28 1.503(5) . ?
C24 H24A 0.9800 . ?
C24 H24B 0.9800 . ?
C24 H24C 0.9800 . ?
C25 H25A 0.9800 . ?
C25 H25B 0.9800 . ?
C25 H25C 0.9800 . ?
C26 H26A 0.9800 . ?
C26 H26B 0.9800 . ?
C26 H26C 0.9800 . ?
C27 H27A 0.9800 . ?
C27 H27B 0.9800 . ?
C27 H27C 0.9800 . ?
C28 H28A 0.9800 . ?
C28 H28B 0.9800 . ?
C28 H28C 0.9800 . ?
C29 C30 1.412(5) . ?
C29 C33 1.448(5) . ?
C29 C34 1.496(6) . ?
C30 C31 1.442(5) . ?
C30 C35 1.501(5) . ?
C31 C32 1.405(5) . ?
C31 C36 1.503(5) . ?
C32 C33 1.441(5) . ?
C32 C37 1.510(5) . ?
C33 C38 1.495(5) . ?
C34 H34A 0.9800 . ?
C34 H34B 0.9800 . ?
C34 H34C 0.9800 . ?
C35 H35A 0.9800 . ?
C35 H35B 0.9800 . ?
C35 H35C 0.9800 . ?
C36 H36A 0.9800 . ?
C36 H36B 0.9800 . ?
C36 H36C 0.9800 . ?
C37 H37A 0.9800 . ?
C37 H37B 0.9800 . ?
C37 H37C 0.9800 . ?
C38 H38A 0.9800 . ?
C38 H38B 0.9800 . ?
C38 H38C 0.9800 . ?
C39 C40 1.444(5) . ?
C39 C43 1.432(5) . ?
C39 C44 1.492(5) . ?
C40 C41 1.433(5) . ?
C40 C45 1.499(5) . ?
C41 C42 1.433(5) . ?
C41 C46 1.502(5) . ?
C42 C43 1.446(6) . ?
C42 C47 1.497(5) . ?
C43 C48 1.492(5) . ?
C44 H44A 0.9800 . ?
C44 H44B 0.9800 . ?
C44 H44C 0.9800 . ?
C45 H45A 0.9800 . ?
C45 H45B 0.9800 . ?
C45 H45C 0.9800 . ?
C46 H46A 0.9800 . ?
C46 H46B 0.9800 . ?
C46 H46C 0.9800 . ?
C47 H47A 0.9800 . ?
C47 H47B 0.9800 . ?
C47 H47C 0.9800 . ?
C48 H48A 0.9800 . ?
C48 H48B 0.9800 . ?
C48 H48C 0.9800 . ?
C49 H49A 0.9800 . ?
C49 H49B 0.9800 . ?
C49 H49C 0.9800 . ?
C49 C50 1.501(7) . ?
C50 H50A 0.9900 . ?
C50 H50B 0.9900 . ?
C50 C51 1.514(6) . ?
C51 H51A 0.9900 . ?
C51 H51B 0.9900 . ?
C51 C52 1.512(6) . ?
C52 H52A 0.9900 . ?
C52 H52B 0.9900 . ?
C52 C53 1.501(8) . ?
C53 H53A 0.9800 . ?
C53 H53B 0.9800 . ?
C53 H53C 0.9800 . ?

loop_
_geom_torsion_atom_site_label_1
_geom_torsion_atom_site_label_2
_geom_torsion_atom_site_label_3
_geom_torsion_atom_site_label_4
_geom_torsion
_geom_torsion_site_symmetry_1
_geom_torsion_site_symmetry_2
_geom_torsion_site_symmetry_3
_geom_torsion_site_symmetry_4
_geom_torsion_publ_flag
Ir1 C19 C20 C21 -60.7(2) . . . . ?
Ir1 C19 C20 C25 124.0(4) . . . . ?
Ir1 C19 C23 C22 57.8(2) . . . . ?
Ir1 C19 C23 C28 -127.4(4) . . . . ?
Ir1 C20 C21 C22 -66.7(2) . . . . ?
Ir1 C20 C21 C26 122.9(4) . . . . ?
Ir1 C21 C22 C23 -66.5(3) . . . . ?
Ir1 C21 C22 C27 117.2(4) . . . . ?
Ir1 C22 C23 C19 -59.1(2) . . . . ?
Ir1 C22 C23 C28 126.2(4) . . . . ?
Ir2 C29 C30 C31 -65.8(2) . . . . ?
Ir2 C29 C30 C35 123.5(4) . . . . ?
Ir2 C29 C33 C32 69.9(2) . . . . ?
Ir2 C29 C33 C38 -121.5(4) . . . . ?
Ir2 C30 C31 C32 -59.6(2) . . . . ?
Ir2 C30 C31 C36 122.2(4) . . . . ?
Ir2 C31 C32 C33 -57.2(2) . . . . ?
Ir2 C31 C32 C37 123.1(4) . . . . ?
Ir2 C32 C33 C29 -66.2(2) . . . . ?
Ir2 C32 C33 C38 125.2(4) . . . . ?
Ir3 C39 C40 C41 -61.8(2) . . . . ?
Ir3 C39 C40 C45 126.2(4) . . . . ?
Ir3 C39 C43 C42 61.6(2) . . . . ?
Ir3 C39 C43 C48 -124.2(4) . . . . ?
Ir3 C40 C41 C42 -62.8(2) . . . . ?
Ir3 C40 C41 C46 121.6(4) . . . . ?
Ir3 C41 C42 C43 -62.5(2) . . . . ?
Ir3 C41 C42 C47 123.3(4) . . . . ?
Ir3 C42 C43 C39 -62.1(2) . . . . ?
Ir3 C42 C43 C48 123.6(4) . . . . ?
Nb1 O1 C1 C2 -78.4(5) . . . . ?
Nb1 O1 C1 C12 103.2(4) . . . . ?
O1 C1 C2 C3 -8.2(5) . . . . ?
O1 C1 C2 C9 175.3(3) . . . . ?
O1 C1 C12 C11 -175.3(3) . . . . ?
O1 C1 C12 C13 8.9(5) . . . . ?
C1 C2 C3 C4 -38.5(5) . . . . ?
C1 C2 C3 C8 147.5(4) . . . . ?
C1 C2 C9 C10 1.9(5) . . . . ?
C1 C12 C13 C14 -144.2(4) . . . . ?
C1 C12 C13 C18 42.8(5) . . . . ?
C2 C1 C12 C11 6.2(5) . . . . ?
C2 C1 C12 C13 -169.6(3) . . . . ?
C2 C3 C4 C5 -172.9(4) . . . . ?
C2 C3 C8 C7 173.0(4) . . . . ?
C2 C9 C10 C11 2.5(6) . . . . ?
C3 C2 C9 C10 -174.8(3) . . . . ?
C3 C4 C5 C6 -0.1(6) . . . . ?
C4 C3 C8 C7 -1.2(6) . . . . ?
C4 C5 C6 C7 -0.8(7) . . . . ?
C5 C6 C7 C8 0.7(7) . . . . ?
C6 C7 C8 C3 0.3(6) . . . . ?
C8 C3 C4 C5 1.1(5) . . . . ?
C9 C2 C3 C4 137.9(4) . . . . ?
C9 C2 C3 C8 -36.0(5) . . . . ?
C9 C10 C11 C12 -2.6(6) . . . . ?
C10 C11 C12 C1 -1.8(5) . . . . ?
C10 C11 C12 C13 174.1(3) . . . . ?
C11 C12 C13 C14 40.0(5) . . . . ?
C11 C12 C13 C18 -133.0(4) . . . . ?
C12 C1 C2 C3 170.2(3) . . . . ?
C12 C1 C2 C9 -6.2(5) . . . . ?
C12 C13 C14 C15 -171.6(4) . . . . ?
C12 C13 C18 C17 172.2(4) . . . . ?
C13 C14 C15 C16 -1.4(7) . . . . ?
C14 C13 C18 C17 -1.1(6) . . . . ?
C14 C15 C16 C17 0.5(7) . . . . ?
C15 C16 C17 C18 0.2(7) . . . . ?
C16 C17 C18 C13 0.2(6) . . . . ?
C18 C13 C14 C15 1.7(6) . . . . ?
C19 C20 C21 Ir1 64.4(2) . . . . ?
C19 C20 C21 C22 -2.3(4) . . . . ?
C19 C20 C21 C26 -172.7(3) . . . . ?
C20 C19 C23 Ir1 -61.3(2) . . . . ?
C20 C19 C23 C22 -3.5(4) . . . . ?
C20 C19 C23 C28 171.2(3) . . . . ?
C20 C21 C22 Ir1 66.6(2) . . . . ?
C20 C21 C22 C23 0.1(4) . . . . ?
C20 C21 C22 C27 -176.2(3) . . . . ?
C21 C22 C23 Ir1 61.2(2) . . . . ?
C21 C22 C23 C19 2.1(4) . . . . ?
C21 C22 C23 C28 -172.6(3) . . . . ?
C23 C19 C20 Ir1 64.3(3) . . . . ?
C23 C19 C20 C21 3.6(4) . . . . ?
C23 C19 C20 C25 -171.7(3) . . . . ?
C24 C19 C20 Ir1 -126.7(4) . . . . ?
C24 C19 C20 C21 172.6(3) . . . . ?
C24 C19 C20 C25 -2.7(6) . . . . ?
C24 C19 C23 Ir1 129.5(4) . . . . ?
C24 C19 C23 C22 -172.7(3) . . . . ?
C24 C19 C23 C28 2.1(6) . . . . ?
C25 C20 C21 Ir1 -120.3(3) . . . . ?
C25 C20 C21 C22 173.0(3) . . . . ?
C25 C20 C21 C26 2.6(6) . . . . ?
C26 C21 C22 Ir1 -123.2(4) . . . . ?
C26 C21 C22 C23 170.3(3) . . . . ?
C26 C21 C22 C27 -6.0(6) . . . . ?
C27 C22 C23 Ir1 -122.4(4) . . . . ?
C27 C22 C23 C19 178.5(3) . . . . ?
C27 C22 C23 C28 3.7(6) . . . . ?
C29 C30 C31 Ir2 61.1(2) . . . . ?
C29 C30 C31 C32 1.6(4) . . . . ?
C29 C30 C31 C36 -176.6(3) . . . . ?
C30 C29 C33 Ir2 -65.7(2) . . . . ?
C30 C29 C33 C32 4.2(4) . . . . ?
C30 C29 C33 C38 172.9(3) . . . . ?
C30 C31 C32 Ir2 58.3(2) . . . . ?
C30 C31 C32 C33 1.1(4) . . . . ?
C30 C31 C32 C37 -178.6(3) . . . . ?
C31 C32 C33 Ir2 62.9(2) . . . . ?
C31 C32 C33 C29 -3.3(4) . . . . ?
C31 C32 C33 C38 -171.9(3) . . . . ?
C33 C29 C30 Ir2 62.2(2) . . . . ?
C33 C29 C30 C31 -3.6(4) . . . . ?
C33 C29 C30 C35 -174.3(3) . . . . ?
C34 C29 C30 Ir2 -123.9(4) . . . . ?
C34 C29 C30 C31 170.4(3) . . . . ?
C34 C29 C30 C35 -0.4(6) . . . . ?
C34 C29 C33 Ir2 120.4(4) . . . . ?
C34 C29 C33 C32 -169.7(3) . . . . ?
C34 C29 C33 C38 -1.1(6) . . . . ?
C35 C30 C31 Ir2 -128.4(4) . . . . ?
C35 C30 C31 C32 172.1(4) . . . . ?
C35 C30 C31 C36 -6.1(6) . . . . ?
C36 C31 C32 Ir2 -123.6(4) . . . . ?
C36 C31 C32 C33 179.2(3) . . . . ?
C36 C31 C32 C37 -0.4(6) . . . . ?
C37 C32 C33 Ir2 -117.4(3) . . . . ?
C37 C32 C33 C29 176.4(3) . . . . ?
C37 C32 C33 C38 7.8(6) . . . . ?
C39 C40 C41 Ir3 62.6(2) . . . . ?
C39 C40 C41 C42 -0.2(4) . . . . ?
C39 C40 C41 C46 -175.8(4) . . . . ?
C40 C39 C43 Ir3 -61.4(2) . . . . ?
C40 C39 C43 C42 0.2(4) . . . . ?
C40 C39 C43 C48 174.4(3) . . . . ?
C40 C41 C42 Ir3 62.9(2) . . . . ?
C40 C41 C42 C43 0.3(4) . . . . ?
C40 C41 C42 C47 -173.8(3) . . . . ?
C41 C42 C43 Ir3 61.8(2) . . . . ?
C41 C42 C43 C39 -0.3(4) . . . . ?
C41 C42 C43 C48 -174.6(3) . . . . ?
C43 C39 C40 Ir3 61.9(2) . . . . ?
C43 C39 C40 C41 0.1(4) . . . . ?
C43 C39 C40 C45 -171.9(3) . . . . ?
C44 C39 C40 Ir3 -124.6(4) . . . . ?
C44 C39 C40 C41 173.6(3) . . . . ?
C44 C39 C40 C45 1.6(6) . . . . ?
C44 C39 C43 Ir3 125.0(4) . . . . ?
C44 C39 C43 C42 -173.4(3) . . . . ?
C44 C39 C43 C48 0.8(6) . . . . ?
C45 C40 C41 Ir3 -125.3(3) . . . . ?
C45 C40 C41 C42 171.8(3) . . . . ?
C45 C40 C41 C46 -3.8(6) . . . . ?
C46 C41 C42 Ir3 -121.6(4) . . . . ?
C46 C41 C42 C43 175.9(3) . . . . ?
C46 C41 C42 C47 1.8(6) . . . . ?
C47 C42 C43 Ir3 -124.1(4) . . . . ?
C47 C42 C43 C39 173.8(4) . . . . ?
C47 C42 C43 C48 -0.5(6) . . . . ?
C49 C50 C51 C52 -178.2(5) . . . . ?
C50 C51 C52 C53 177.3(6) . . . . ?

loop_
_exptl_oxdiff_crystal_face_indexfrac_h
_exptl_oxdiff_crystal_face_indexfrac_k
_exptl_oxdiff_crystal_face_indexfrac_l
_exptl_oxdiff_crystal_face_x
_exptl_oxdiff_crystal_face_y
_exptl_oxdiff_crystal_face_z
0.9985 0.0004 0.0014 0.0295 0.0786 0.0160
-0.9985 -0.0004 -0.0014 -0.0295 -0.0786 -0.0160
2.0854 -9.0582 0.7506 0.0686 -0.0202 0.9974
-2.3600 9.0697 0.4050 -0.1531 0.0500 -0.9870
2.1614 2.8118 -12.1795 0.8505 -0.3015 -0.4311
-3.0318 0.0785 12.8119 -0.9360 0.3304 0.1216
